data_7010619
loop_
_publ_author_name
'Christoph Aubauer'
'Martin Kaupp'
'Thomas M. Klap\"otke'
'Heinrich N\"oth'
'Holger Piotrowski'
'Wolfgang Schnick'
'J\"urgen Senker'
'Max Suter'

_publ_section_title
;
 Characterisation of the tetrahalophosphonium cations
 PBrnI4&#x00A0;&#x2212;&#x00A0;n+
 (0&#x00A0;&#x2264;&#x00A0;n&#x00A0;&#x2264;&#x00A0;4) by 31P MAS NMR,
 IR and Raman spectroscopy and the crystal structures of
 PI4+AlCl4&#x2212;, PI4+AlBr4&#x2212; and PI4+GaI4&#x2212;
;
_journal_issue 12
_journal_name_full 'J. Chem. Soc., Dalton Trans.'
_journal_page_first 1880
_journal_page_last 1889
_journal_paper_doi 10.1039/b101197i
_journal_year 2001
_chemical_formula_sum 'Al Br4 I4 P'
_chemical_formula_weight 885.19
_chemical_name_systematic tetraiodophosphonium-tetrabromoaluminate
_space_group_IT_number 14
_symmetry_cell_setting monoclinic
_symmetry_space_group_name_Hall '-P 2ybc'
_symmetry_space_group_name_H-M 'P 1 21/c 1'
_atom_sites_solution_hydrogens geom
_atom_sites_solution_primary direct
_atom_sites_solution_secondary difmap
_audit_creation_method 'SHELXL-CIF-file updated by CIFRTF'
_cell_angle_alpha 90
_cell_angle_beta 91.832(2)
_cell_angle_gamma 90
_cell_formula_units_Z 4
_cell_length_a 6.6475(8)
_cell_length_b 16.471(2)
_cell_length_c 14.5339(19)
_cell_measurement_temperature 188(2)
_cell_volume 1590.5(3)
_computing_cell_refinement 'SMART (V4.C50)'
_computing_data_collection 'SMART (V4.C50)'
_computing_data_reduction 'SAINT (V4.D50)'
_computing_molecular_graphics 'XP (SHELXTL-Ver.5)'
_computing_publication_material 'SHELXL (Sheldrick 1997)'
_computing_structure_refinement 'SHELXL-97 (Sheldrick, 1997)'
_computing_structure_solution 'SHELXS-97 (Sheldrick, 1990)'
_diffrn_ambient_temperature 188(2)
_diffrn_measured_fraction_theta_full 0.964
_diffrn_measured_fraction_theta_max 0.964
_diffrn_measurement_device_type 'Siemens SMART Area-detector'
_diffrn_measurement_method Hemisphere
_diffrn_radiation_monochromator graphite
_diffrn_radiation_source 'fine-focus sealed tube'
_diffrn_radiation_type MoK\a
_diffrn_radiation_wavelength 0.71073
_diffrn_reflns_av_R_equivalents 0.0374
_diffrn_reflns_av_sigmaI/netI 0.0330
_diffrn_reflns_limit_h_max 6
_diffrn_reflns_limit_h_min -6
_diffrn_reflns_limit_k_max 17
_diffrn_reflns_limit_k_min -17
_diffrn_reflns_limit_l_max 15
_diffrn_reflns_limit_l_min -15
_diffrn_reflns_number 6541
_diffrn_reflns_theta_full 22.71
_diffrn_reflns_theta_max 22.71
_diffrn_reflns_theta_min 1.87
_diffrn_standards_interval_time 0
_exptl_absorpt_coefficient_mu 17.996
_exptl_absorpt_correction_T_max 0.0666
_exptl_absorpt_correction_T_min 0.0298
_exptl_absorpt_correction_type SADABS
_exptl_crystal_colour red
_exptl_crystal_density_diffrn 3.697
_exptl_crystal_density_method 'not measured'
_exptl_crystal_description needls
_exptl_crystal_F_000 1520
_exptl_crystal_size_max 0.10
_exptl_crystal_size_mid 0.10
_exptl_crystal_size_min 0.10
_refine_diff_density_max 1.873
_refine_diff_density_min -1.840
_refine_diff_density_rms 0.225
_refine_ls_extinction_method none
_refine_ls_goodness_of_fit_ref 1.032
_refine_ls_hydrogen_treatment mixed
_refine_ls_matrix_type full
_refine_ls_number_parameters 101
_refine_ls_number_reflns 2056
_refine_ls_number_restraints 0
_refine_ls_restrained_S_all 1.032
_refine_ls_R_factor_all 0.0580
_refine_ls_R_factor_gt 0.0447
_refine_ls_shift/su_max 0.000
_refine_ls_shift/su_mean 0.000
_refine_ls_structure_factor_coef Fsqd
_refine_ls_weighting_details 'calc w=1/[\s^2^(Fo^2^)+(0.0585P)^2^+14.9708P] where P=(Fo^2^+2Fc^2^)/3'
_refine_ls_weighting_scheme calc
_refine_ls_wR_factor_gt 0.1080
_refine_ls_wR_factor_ref 0.1145
_reflns_number_gt 1673
_reflns_number_total 2056
_reflns_threshold_expression >2sigma(I)
_cod_data_source_file b101197i.txt
_cod_data_source_block d:\r?ntgen\auba5\auba5
_cod_depositor_comments
;
The following automatic conversions were performed:
'_symmetry_cell_setting' value 'Monoclinic' changed to 'monoclinic'
according to '/home/saulius/struct/CIF-dictionaries/cif_core.dic'
dictionary named 'cif_core.dic' version 2.4.1 from
2010-06-29.

'_refine_ls_hydrogen_treatment' value 'mixed ' changed to
'mixed' according to '/home/saulius/struct/CIF-dictionaries/cif_core.dic'
dictionary named 'cif_core.dic' version 2.4.1 from 2010-06-29.

Automatic conversion script
Id: cif_fix_enum 1527 2010-12-29 10:47:43Z saulius 

The following automatic conversions were performed:

'_atom_sites_solution_primary' value 'direct methods' was changed to
'direct'.

'_atom_sites_solution_hydrogens' value 'geometrically' was changed to
'geom'.

Automatic conversion script
Id: cif_fix_values 6452 2018-10-05 10:23:21Z andrius 
;
_cod_original_sg_symbol_H-M P2(1)/c
_cod_database_code 7010619

loop_
_symmetry_equiv_pos_as_xyz
'x, y, z'
'-x, y+1/2, -z+1/2'
'-x, -y, -z'
'x, -y-1/2, z-1/2'

loop_
_atom_site_label
_atom_site_type_symbol
_atom_site_fract_x
_atom_site_fract_y
_atom_site_fract_z
_atom_site_U_iso_or_equiv
_atom_site_adp_type
_atom_site_occupancy
_atom_site_symmetry_multiplicity
_atom_site_calc_flag
_atom_site_refinement_flags
_atom_site_disorder_assembly
_atom_site_disorder_group
I1 I 0.27343(15) 0.27773(6) 0.39943(7) 0.0574(3) Uani 1 1 d . . .
I2 I 0.36822(15) 0.14141(6) 0.61508(6) 0.0580(3) Uani 1 1 d . . .
I3 I 0.74647(18) 0.13331(6) 0.42088(9) 0.0721(4) Uani 1 1 d . . .
I4 I 0.72084(19) 0.32640(6) 0.56889(8) 0.0763(4) Uani 1 1 d . . .
Br1 Br -0.1744(3) 0.52900(11) 0.13675(14) 0.0796(6) Uani 1 1 d . A .
Br3 Br -0.1456(2) 0.34510(9) 0.28582(11) 0.0646(5) Uani 1 1 d . A .
Br4 Br 0.2804(2) 0.49213(8) 0.28698(10) 0.0505(4) Uani 1 1 d . A .
P1 P 0.5250(5) 0.2206(2) 0.5000(2) 0.0426(8) Uani 1 1 d . . .
Al1 Al -0.0664(6) 0.4817(2) 0.2780(3) 0.0495(11) Uani 1 1 d . . .
Br2A Br -0.191(3) 0.575(5) 0.375(6) 0.100(16) Uani 0.33(9) 1 d P A 1
Br2B Br -0.1942(17) 0.5449(15) 0.4046(10) 0.083(2) Uani 0.67(9) 1 d P A 2

loop_
_atom_site_aniso_label
_atom_site_aniso_U_11
_atom_site_aniso_U_22
_atom_site_aniso_U_33
_atom_site_aniso_U_23
_atom_site_aniso_U_13
_atom_site_aniso_U_12
I1 0.0630(7) 0.0514(6) 0.0571(6) 0.0087(4) -0.0117(5) 0.0023(5)
I2 0.0613(7) 0.0604(7) 0.0522(6) 0.0084(4) -0.0009(5) -0.0066(5)
I3 0.0820(8) 0.0395(6) 0.0963(9) -0.0027(5) 0.0291(6) 0.0050(5)
I4 0.1024(10) 0.0488(6) 0.0759(7) -0.0030(5) -0.0273(7) -0.0205(6)
Br1 0.0732(12) 0.0653(11) 0.0979(13) 0.0369(10) -0.0339(10) -0.0220(9)
Br3 0.0623(10) 0.0504(9) 0.0794(11) 0.0205(8) -0.0239(8) -0.0148(8)
Br4 0.0438(9) 0.0429(8) 0.0643(9) -0.0050(6) -0.0042(7) -0.0023(6)
P1 0.047(2) 0.0336(19) 0.0469(19) 0.0006(15) -0.0033(16) -0.0014(16)
Al1 0.049(3) 0.040(2) 0.059(3) -0.0085(19) -0.009(2) 0.0011(19)
Br2A 0.045(5) 0.12(2) 0.14(3) -0.09(2) 0.011(7) -0.006(7)
Br2B 0.073(4) 0.089(6) 0.089(5) -0.040(4) 0.009(2) 0.000(3)

loop_
_atom_type_symbol
_atom_type_description
_atom_type_scat_dispersion_real
_atom_type_scat_dispersion_imag
_atom_type_scat_source
Al Al 0.0645 0.0514 'International Tables Vol C Tables 4.2.6.8 and 6.1.1.4'
P P 0.1023 0.0942 'International Tables Vol C Tables 4.2.6.8 and 6.1.1.4'
Br Br -0.2901 2.4595 'International Tables Vol C Tables 4.2.6.8 and 6.1.1.4'
I I -0.4742 1.8119 'International Tables Vol C Tables 4.2.6.8 and 6.1.1.4'

loop_
_geom_angle_atom_site_label_1
_geom_angle_atom_site_label_2
_geom_angle_atom_site_label_3
_geom_angle
_geom_angle_site_symmetry_1
_geom_angle_site_symmetry_3
_geom_angle_publ_flag
I4 P1 I1 109.51(13) . . ?
I4 P1 I3 107.90(15) . . ?
I1 P1 I3 112.03(14) . . ?
I4 P1 I2 110.58(14) . . ?
I1 P1 I2 109.42(15) . . ?
I3 P1 I2 107.38(13) . . ?
Br2A Al1 Br1 102(3) . . ?
Br2A Al1 Br2B 17(2) . . ?
Br1 Al1 Br2B 116.8(5) . . ?
Br2A Al1 Br4 107.4(5) . . ?
Br1 Al1 Br4 108.0(2) . . ?
Br2B Al1 Br4 108.3(3) . . ?
Br2A Al1 Br3 123(3) . . ?
Br1 Al1 Br3 108.02(17) . . ?
Br2B Al1 Br3 108.1(7) . . ?
Br4 Al1 Br3 107.30(17) . . ?

loop_
_geom_bond_atom_site_label_1
_geom_bond_atom_site_label_2
_geom_bond_distance
_geom_bond_site_symmetry_2
_geom_bond_publ_flag
I1 P1 2.380(4) . ?
I2 P1 2.387(4) . ?
I3 P1 2.381(4) . ?
I4 P1 2.376(3) . ?
Br1 Al1 2.290(5) . ?
Br3 Al1 2.314(4) . ?
Br4 Al1 2.312(5) . ?
Al1 Br2A 2.259(18) . ?
Al1 Br2B 2.299(11) . ?
